data_7218353
loop_
_publ_author_name
'Peuronen, Anssi'
'Rinta, Heikki'
'Lahtinen, Manu'

_publ_section_title
;
 N&#x22EF;I halogen bonding supported stabilization of a discrete
 pseudo-linear [I12]2&#x2212;polyiodide
;
_journal_issue 8
_journal_name_full CrystEngComm
_journal_page_first 1736
_journal_paper_doi 10.1039/C4CE01866D
_journal_volume 17
_journal_year 2015
_chemical_formula_moiety 'C20 H40 I4 N4, 2.67(I3)'
_chemical_formula_sum 'C20 H40 I12 N4'
_chemical_formula_weight 1859.36
_chemical_name_systematic
;
 ?
;
_space_group_crystal_system triclinic
_space_group_IT_number 2
_space_group_name_Hall '-P 1'
_space_group_name_H-M_alt 'P -1'
_symmetry_space_group_name_Hall '-P 1'
_symmetry_space_group_name_H-M 'P -1'
_atom_sites_solution_hydrogens geom
_atom_sites_solution_primary iterative
_audit_creation_date 2014-08-21
_audit_creation_method
;
Olex2 1.2
(compiled 2014.07.22 svn.r2960 for OlexSys, GUI svn.r4862)
;
_cell_angle_alpha 102.188(3)
_cell_angle_beta 92.217(2)
_cell_angle_gamma 106.349(3)
_cell_formula_units_Z 1
_cell_length_a 8.8468(5)
_cell_length_b 9.2378(4)
_cell_length_c 13.5621(8)
_cell_measurement_temperature 123
_cell_volume 1033.87(10)
_computing_molecular_graphics 'Olex2 (Dolomanov et al., 2009)'
_computing_publication_material 'Olex2 (Dolomanov et al., 2009)'
_computing_structure_refinement 'ShelXL (Sheldrick, 2008)'
_computing_structure_solution 'olex2.solve (Bourhis et al., 2013)'
_diffrn_ambient_temperature 123
_diffrn_measured_fraction_theta_full 0.996
_diffrn_measured_fraction_theta_max 0.996
_diffrn_measurement_device_type 'Bruker-Nonius Kappa CCD with APEXII detector'
_diffrn_radiation_type MoK\a
_diffrn_radiation_wavelength 0.71073
_diffrn_reflns_av_R_equivalents 0.0474
_diffrn_reflns_av_unetI/netI 0.0468
_diffrn_reflns_Laue_measured_fraction_full 0.996
_diffrn_reflns_Laue_measured_fraction_max 0.996
_diffrn_reflns_limit_h_max 10
_diffrn_reflns_limit_h_min -10
_diffrn_reflns_limit_k_max 10
_diffrn_reflns_limit_k_min -10
_diffrn_reflns_limit_l_max 16
_diffrn_reflns_limit_l_min -16
_diffrn_reflns_number 13721
_diffrn_reflns_point_group_measured_fraction_full 0.996
_diffrn_reflns_point_group_measured_fraction_max 0.996
_diffrn_reflns_theta_full 25.000
_diffrn_reflns_theta_max 24.996
_diffrn_reflns_theta_min 2.362
_exptl_absorpt_coefficient_mu 9.004
_exptl_absorpt_correction_T_max 0.7456
_exptl_absorpt_correction_T_min 0.5524
_exptl_absorpt_correction_type multi-scan
_exptl_absorpt_process_details
;
SADABS-2008/1 (Bruker,2008) was used for absorption correction.
wR2(int) was 0.0956 before and 0.0748 after correction.
The Ratio of minimum to maximum transmission is 0.7409.
The \l/2 correction factor is 0.0015.
;
_exptl_crystal_colour 'metallic blackish orange'
_exptl_crystal_colour_lustre metallic
_exptl_crystal_colour_modifier blackish
_exptl_crystal_colour_primary orange
_exptl_crystal_density_diffrn 2.986
_exptl_crystal_description block
_exptl_crystal_F_000 824
_exptl_crystal_size_max 0.24
_exptl_crystal_size_mid 0.2
_exptl_crystal_size_min 0.15
_refine_diff_density_max 0.943
_refine_diff_density_min -0.931
_refine_diff_density_rms 0.224
_refine_ls_extinction_method none
_refine_ls_goodness_of_fit_ref 1.129
_refine_ls_hydrogen_treatment constr
_refine_ls_matrix_type full
_refine_ls_number_parameters 163
_refine_ls_number_reflns 3625
_refine_ls_number_restraints 0
_refine_ls_restrained_S_all 1.129
_refine_ls_R_factor_all 0.0514
_refine_ls_R_factor_gt 0.0408
_refine_ls_shift/su_max 0.001
_refine_ls_shift/su_mean 0.000
_refine_ls_structure_factor_coef Fsqd
_refine_ls_weighting_details 'w=1/[\s^2^(Fo^2^)+10.7581P] where P=(Fo^2^+2Fc^2^)/3'
_refine_ls_weighting_scheme calc
_refine_ls_wR_factor_gt 0.0737
_refine_ls_wR_factor_ref 0.0780
_reflns_Friedel_coverage 0.000
_reflns_number_gt 3129
_reflns_number_total 3625
_reflns_threshold_expression 'I > 2\s(I)'
_cod_data_source_file c4ce01866d2.cif
_cod_data_source_block 2-I12_2-
_cod_depositor_comments 'Adding full bibliography for 7218347--7218353.cif.'
_cod_database_code 7218353
_shelxl_version_number 2013-4
_shelx_space_group_comment
;
The symmetry employed for this shelxl refinement is uniquely defined
by the following loop, which should always be used as a source of
symmetry information in preference to the above space-group names.
They are only intended as comments.
;
_olex2_refinement_description
;
1. Fixed Uiso
 At 1.2 times of:
  All C(H,H) groups
2.a Secondary CH2 refined with riding coordinates:
 C1(H1A,H1B), C2(H2A,H2B), C3(H3A,H3B), C4(H4A,H4B), C5(H5A,H5B), C6(H6A,H6B),
 C7(H7A,H7B), C8(H8A,H8B), C9(H9A,H9B), C10(H10A,H10B)
;
_olex2_submission_special_instructions 'No special instructions were received'

loop_
_space_group_symop_operation_xyz
'x, y, z'
'-x, -y, -z'

loop_
_atom_site_label
_atom_site_type_symbol
_atom_site_fract_x
_atom_site_fract_y
_atom_site_fract_z
_atom_site_U_iso_or_equiv
_atom_site_adp_type
_atom_site_occupancy
_atom_site_site_symmetry_order
_atom_site_calc_flag
_atom_site_refinement_flags_posn
I1 I 1.26109(6) 1.15412(6) 0.43704(4) 0.02078(15) Uani 1 1 d .
I2 I 1.26950(6) 1.44483(6) 0.55229(5) 0.02209(15) Uani 1 1 d .
I3 I 0.79259(7) 1.19405(6) 0.33318(5) 0.02840(16) Uani 1 1 d .
I4 I 0.75544(6) 0.88399(6) 0.22313(4) 0.02064(15) Uani 1 1 d .
I5 I 0.71583(7) 0.55302(6) 0.11689(5) 0.02950(17) Uani 1 1 d .
I6 I 0.55654(7) 0.15658(7) 0.04097(5) 0.02891(16) Uani 1 1 d .
N1 N 1.2517(8) 0.8835(8) 0.3440(6) 0.0190(16) Uani 1 1 d .
N2 N 1.2379(7) 0.6052(7) 0.2631(5) 0.0168(15) Uani 1 1 d .
C1 C 1.3855(9) 0.8459(9) 0.3886(6) 0.0159(18) Uani 1 1 d .
H1A H 1.3774 0.8527 0.4619 0.019 Uiso 1 1 calc R
H1B H 1.4861 0.9218 0.3809 0.019 Uiso 1 1 calc R
C2 C 1.3859(9) 0.6818(9) 0.3360(7) 0.0190(19) Uani 1 1 d .
H2A H 1.4806 0.6870 0.2988 0.023 Uiso 1 1 calc R
H2B H 1.3894 0.6204 0.3872 0.023 Uiso 1 1 calc R
C3 C 1.1018(9) 0.7775(9) 0.3631(7) 0.0193(19) Uani 1 1 d .
H3A H 1.0111 0.7998 0.3311 0.023 Uiso 1 1 calc R
H3B H 1.0937 0.7947 0.4371 0.023 Uiso 1 1 calc R
C4 C 1.0954(9) 0.6076(9) 0.3199(7) 0.0207(19) Uani 1 1 d .
H4A H 1.0954 0.5537 0.3757 0.025 Uiso 1 1 calc R
H4B H 0.9971 0.5534 0.2736 0.025 Uiso 1 1 calc R
C5 C 1.2617(11) 0.8655(9) 0.2339(7) 0.025(2) Uani 1 1 d .
H5A H 1.3659 0.9309 0.2220 0.030 Uiso 1 1 calc R
H5B H 1.1782 0.9004 0.2040 0.030 Uiso 1 1 calc R
C6 C 1.2410(11) 0.6959(9) 0.1828(7) 0.024(2) Uani 1 1 d .
H6A H 1.1409 0.6526 0.1373 0.029 Uiso 1 1 calc R
H6B H 1.3296 0.6885 0.1416 0.029 Uiso 1 1 calc R
C7 C 1.2353(9) 0.4375(9) 0.2173(7) 0.022(2) Uani 1 1 d .
H7A H 1.3358 0.4398 0.1871 0.026 Uiso 1 1 calc R
H7B H 1.2318 0.3827 0.2729 0.026 Uiso 1 1 calc R
C8 C 1.1014(10) 0.3459(9) 0.1384(7) 0.022(2) Uani 1 1 d .
H8A H 1.1070 0.3940 0.0794 0.026 Uiso 1 1 calc R
H8B H 0.9992 0.3439 0.1662 0.026 Uiso 1 1 calc R
C9 C 1.1129(10) 0.1808(10) 0.1055(7) 0.026(2) Uani 1 1 d .
H9A H 1.2207 0.1856 0.0861 0.032 Uiso 1 1 calc R
H9B H 1.0973 0.1312 0.1638 0.032 Uiso 1 1 calc R
C10 C 0.9918(9) 0.0806(9) 0.0166(7) 0.0198(19) Uani 1 1 d .
H10A H 0.8838 0.0728 0.0366 0.024 Uiso 1 1 calc R
H10B H 1.0053 0.1313 -0.0412 0.024 Uiso 1 1 calc R

loop_
_atom_site_aniso_label
_atom_site_aniso_U_11
_atom_site_aniso_U_22
_atom_site_aniso_U_33
_atom_site_aniso_U_23
_atom_site_aniso_U_13
_atom_site_aniso_U_12
I1 0.0198(3) 0.0193(3) 0.0224(4) 0.0028(2) 0.0006(2) 0.0063(2)
I2 0.0218(3) 0.0195(3) 0.0252(4) 0.0040(2) 0.0047(2) 0.0070(2)
I3 0.0350(3) 0.0208(3) 0.0269(4) 0.0034(3) 0.0056(3) 0.0056(2)
I4 0.0169(3) 0.0222(3) 0.0217(3) 0.0052(2) 0.0016(2) 0.0040(2)
I5 0.0339(3) 0.0220(3) 0.0288(4) 0.0009(3) 0.0023(3) 0.0060(2)
I6 0.0216(3) 0.0385(4) 0.0295(4) 0.0115(3) 0.0033(3) 0.0109(3)
N1 0.020(4) 0.023(4) 0.017(4) 0.007(3) 0.002(3) 0.010(3)
N2 0.017(3) 0.014(3) 0.018(4) 0.002(3) 0.000(3) 0.003(3)
C1 0.012(4) 0.019(4) 0.014(5) 0.002(3) -0.003(3) 0.001(3)
C2 0.009(4) 0.019(4) 0.026(5) 0.005(4) 0.000(4) 0.001(3)
C3 0.010(4) 0.023(4) 0.025(5) 0.000(4) 0.001(4) 0.009(3)
C4 0.014(4) 0.023(4) 0.026(6) 0.006(4) 0.006(4) 0.006(3)
C5 0.029(5) 0.021(4) 0.026(6) 0.009(4) 0.002(4) 0.004(4)
C6 0.031(5) 0.021(4) 0.021(5) 0.007(4) 0.003(4) 0.009(4)
C7 0.017(4) 0.020(4) 0.030(6) 0.007(4) 0.004(4) 0.008(3)
C8 0.022(4) 0.021(4) 0.021(5) 0.000(4) 0.004(4) 0.007(4)
C9 0.023(5) 0.025(5) 0.028(6) 0.000(4) -0.004(4) 0.009(4)
C10 0.016(4) 0.015(4) 0.028(6) 0.003(4) 0.004(4) 0.006(3)

loop_
_atom_type_symbol
_atom_type_description
_atom_type_scat_dispersion_real
_atom_type_scat_dispersion_imag
_atom_type_scat_source
C C 0.0033 0.0016 'International Tables Vol C Tables 4.2.6.8 and 6.1.1.4'
H H 0.0000 0.0000 'International Tables Vol C Tables 4.2.6.8 and 6.1.1.4'
I I -0.4742 1.8119 'International Tables Vol C Tables 4.2.6.8 and 6.1.1.4'
N N 0.0061 0.0033 'International Tables Vol C Tables 4.2.6.8 and 6.1.1.4'

loop_
_geom_angle_atom_site_label_1
_geom_angle_atom_site_label_2
_geom_angle_atom_site_label_3
_geom_angle
_geom_angle_site_symmetry_1
N1 I1 I2 175.91(16) .
I3 I4 I5 177.24(3) .
C1 N1 I1 107.5(5) .
C1 N1 C3 109.2(6) .
C1 N1 C5 108.8(6) .
C3 N1 I1 106.9(5) .
C5 N1 I1 114.0(5) .
C5 N1 C3 110.3(7) .
C2 N2 C7 108.0(6) .
C4 N2 C2 109.1(6) .
C4 N2 C7 110.5(6) .
C6 N2 C2 108.5(6) .
C6 N2 C4 109.1(6) .
C6 N2 C7 111.6(6) .
N1 C1 H1A 109.6 .
N1 C1 H1B 109.6 .
N1 C1 C2 110.2(6) .
H1A C1 H1B 108.1 .
C2 C1 H1A 109.6 .
C2 C1 H1B 109.6 .
N2 C2 C1 109.1(6) .
N2 C2 H2A 109.9 .
N2 C2 H2B 109.9 .
C1 C2 H2A 109.9 .
C1 C2 H2B 109.9 .
H2A C2 H2B 108.3 .
N1 C3 H3A 109.6 .
N1 C3 H3B 109.6 .
N1 C3 C4 110.4(6) .
H3A C3 H3B 108.1 .
C4 C3 H3A 109.6 .
C4 C3 H3B 109.6 .
N2 C4 C3 108.6(6) .
N2 C4 H4A 110.0 .
N2 C4 H4B 110.0 .
C3 C4 H4A 110.0 .
C3 C4 H4B 110.0 .
H4A C4 H4B 108.3 .
N1 C5 H5A 109.6 .
N1 C5 H5B 109.6 .
N1 C5 C6 110.3(7) .
H5A C5 H5B 108.1 .
C6 C5 H5A 109.6 .
C6 C5 H5B 109.6 .
N2 C6 C5 109.1(7) .
N2 C6 H6A 109.9 .
N2 C6 H6B 109.9 .
C5 C6 H6A 109.9 .
C5 C6 H6B 109.9 .
H6A C6 H6B 108.3 .
N2 C7 H7A 108.4 .
N2 C7 H7B 108.4 .
H7A C7 H7B 107.4 .
C8 C7 N2 115.7(6) .
C8 C7 H7A 108.4 .
C8 C7 H7B 108.4 .
C7 C8 H8A 110.0 .
C7 C8 H8B 110.0 .
C7 C8 C9 108.5(7) .
H8A C8 H8B 108.4 .
C9 C8 H8A 110.0 .
C9 C8 H8B 110.0 .
C8 C9 H9A 108.9 .
C8 C9 H9B 108.9 .
H9A C9 H9B 107.8 .
C10 C9 C8 113.2(7) .
C10 C9 H9A 108.9 .
C10 C9 H9B 108.9 .
C9 C10 H10A 109.1 .
C9 C10 H10B 109.1 .
C10 C10 C9 112.3(9) 2_755
C10 C10 H10A 109.1 2_755
C10 C10 H10B 109.1 2_755
H10A C10 H10B 107.9 .

loop_
_geom_bond_atom_site_label_1
_geom_bond_atom_site_label_2
_geom_bond_distance
_geom_bond_site_symmetry_2
I1 I2 2.7869(7) .
I1 N1 2.528(7) .
I3 I4 2.8577(8) .
I4 I5 3.0074(8) .
I6 I6 2.7444(12) 2_655
N1 C1 1.467(10) .
N1 C3 1.479(10) .
N1 C5 1.476(11) .
N2 C2 1.508(10) .
N2 C4 1.505(10) .
N2 C6 1.504(11) .
N2 C7 1.536(10) .
C1 H1A 0.9900 .
C1 H1B 0.9900 .
C1 C2 1.535(11) .
C2 H2A 0.9900 .
C2 H2B 0.9900 .
C3 H3A 0.9900 .
C3 H3B 0.9900 .
C3 C4 1.539(11) .
C4 H4A 0.9900 .
C4 H4B 0.9900 .
C5 H5A 0.9900 .
C5 H5B 0.9900 .
C5 C6 1.529(11) .
C6 H6A 0.9900 .
C6 H6B 0.9900 .
C7 H7A 0.9900 .
C7 H7B 0.9900 .
C7 C8 1.489(11) .
C8 H8A 0.9900 .
C8 H8B 0.9900 .
C8 C9 1.530(11) .
C9 H9A 0.9900 .
C9 H9B 0.9900 .
C9 C10 1.526(12) .
C10 C10 1.512(15) 2_755
C10 H10A 0.9900 .
C10 H10B 0.9900 .

loop_
_geom_torsion_atom_site_label_1
_geom_torsion_atom_site_label_2
_geom_torsion_atom_site_label_3
_geom_torsion_atom_site_label_4
_geom_torsion
_geom_torsion_site_symmetry_4
I1 N1 C1 C2 179.5(5) .
I1 N1 C3 C4 -173.2(6) .
I1 N1 C5 C6 -175.2(5) .
N1 C1 C2 N2 -6.2(9) .
N1 C3 C4 N2 -5.3(9) .
N1 C5 C6 N2 -7.2(9) .
N2 C7 C8 C9 -177.2(7) .
C1 N1 C3 C4 -57.1(9) .
C1 N1 C5 C6 64.8(8) .
C2 N2 C4 C3 62.1(8) .
C2 N2 C6 C5 -55.0(8) .
C2 N2 C7 C8 -176.6(7) .
C3 N1 C1 C2 63.8(9) .
C3 N1 C5 C6 -54.9(9) .
C4 N2 C2 C1 -55.9(8) .
C4 N2 C6 C5 63.7(8) .
C4 N2 C7 C8 64.2(9) .
C5 N1 C1 C2 -56.6(8) .
C5 N1 C3 C4 62.3(8) .
C6 N2 C2 C1 62.9(8) .
C6 N2 C4 C3 -56.2(8) .
C6 N2 C7 C8 -57.4(9) .
C7 N2 C2 C1 -176.0(7) .
C7 N2 C4 C3 -179.3(7) .
C7 N2 C6 C5 -173.9(6) .
C7 C8 C9 C10 -173.9(8) .
C8 C9 C10 C10 178.4(9) 2_755
